data_1545503
loop_
_publ_author_name
'Ma, Qing-Shuang'
'Wang, Xiao-Guang'
'Xu, Lei'
'Bin, Sun'
'Xia, Dao-Hong'
'Zheng, Geng-Xiu'

_publ_section_title
;
 {(3<i>S</i>,5<i>R</i>)-5-(2,4-Difluorophenyl)-5-[(1<i>H</i>-1,2,4-triazol-1-yl)methyl]tetrahydrofuran-3-yl}methyl
 4-methylbenzenesulfonate
;
_journal_coeditor_code SJ4084
_journal_issue 2
_journal_name_full IUCrData
_journal_page_first x170242
_journal_paper_doi 10.1107/S2414314617002425
_journal_volume 2
_journal_year 2017
_chemical_formula_iupac 'C21 H21 F2 N3 O4 S'
_chemical_formula_moiety 'C21 H21 F2 N3 O4 S'
_chemical_formula_sum 'C21 H21 F2 N3 O4 S'
_chemical_formula_weight 449.47
_chemical_name_systematic
'{(3<i>S</i>,5<i>R</i>)-5-(2,4-Difluorophenyl)-5-[(1<i>H</i>-1,2,4-triazol-1-yl)methyl]tetrahydrofuran-3-yl}methyl 4-methylbenzenesulfonate'
_space_group_crystal_system monoclinic
_space_group_IT_number 4
_space_group_name_Hall 'P 2yb'
_space_group_name_H-M_alt 'P 1 21 1'
_symmetry_space_group_name_Hall 'P 2yb'
_symmetry_space_group_name_H-M 'P 1 21 1'
_atom_sites_solution_hydrogens geom
_atom_sites_solution_primary direct
_atom_sites_solution_secondary difmap
_audit_creation_method
;
Olex2 1.2
(compiled 2015.09.30 svn.r3233 for OlexSys, GUI svn.r5103)
;
_cell_angle_alpha 90.00
_cell_angle_beta 103.7973(19)
_cell_angle_gamma 90.00
_cell_formula_units_Z 2
_cell_length_a 5.93718(11)
_cell_length_b 16.9484(3)
_cell_length_c 10.8841(2)
_cell_measurement_reflns_used 5053
_cell_measurement_temperature 293(2)
_cell_measurement_theta_max 72.3200
_cell_measurement_theta_min 4.1550
_cell_volume 1063.62(3)
_computing_cell_refinement
;
CrysAlis PRO (Agilent, 2014)
;
_computing_data_collection
;
CrysAlis PRO (Agilent, 2014)
;
_computing_data_reduction
;
CrysAlis PRO (Agilent, 2014)
;
_computing_molecular_graphics
;
<i>OLEX2</i> (Dolomanov <i>et al.</i>,  2009)
;
_computing_publication_material
;
<i>OLEX2</i> (Dolomanov <i>et al.</i>,  2009)
;
_computing_structure_refinement
;
SHELXL96 (Sheldrick, 2008)
;
_computing_structure_solution
;
SUPERFLIP (Palatinus <i>et al.</i>,  2012)
;
_diffrn_ambient_temperature 293.15
_diffrn_detector_area_resol_mean 16.0355
_diffrn_measured_fraction_theta_full 1.000
_diffrn_measured_fraction_theta_max 1.000
_diffrn_measurement_device 'four-circle diffractometer'
_diffrn_measurement_device_type 'Agilent Xcalibur Eos Gemini'
_diffrn_measurement_method '\w scans'
_diffrn_radiation_monochromator graphite
_diffrn_radiation_type CuK\a
_diffrn_radiation_wavelength 1.54184
_diffrn_reflns_av_R_equivalents 0.0357
_diffrn_reflns_limit_h_max 7
_diffrn_reflns_limit_h_min -5
_diffrn_reflns_limit_k_max 20
_diffrn_reflns_limit_k_min -20
_diffrn_reflns_limit_l_max 11
_diffrn_reflns_limit_l_min -12
_diffrn_reflns_number 11514
_diffrn_reflns_theta_full 66.57
_diffrn_reflns_theta_max 66.57
_diffrn_reflns_theta_min 4.18
_exptl_absorpt_coefficient_mu 1.806
_exptl_absorpt_correction_T_max 1.00000
_exptl_absorpt_correction_T_min 0.72135
_exptl_absorpt_correction_type multi-scan
_exptl_absorpt_process_details
;
(CrysAlis PRO; Agilent, 2014)
;
_exptl_crystal_colour colourless
_exptl_crystal_density_diffrn 1.403
_exptl_crystal_density_method 'not measured'
_exptl_crystal_description ' '
_exptl_crystal_F_000 468
_exptl_crystal_size_max 0.36
_exptl_crystal_size_mid 0.12
_exptl_crystal_size_min 0.024
_refine_diff_density_max 0.179
_refine_diff_density_min -0.159
_refine_ls_abs_structure_details
;
Flack (1983) ???? Friedel pairs
;
_refine_ls_abs_structure_Flack -0.014(16)
_refine_ls_extinction_method none
_refine_ls_goodness_of_fit_ref 1.050
_refine_ls_hydrogen_treatment constr
_refine_ls_matrix_type full
_refine_ls_number_parameters 281
_refine_ls_number_reflns 3732
_refine_ls_number_restraints 1
_refine_ls_restrained_S_all 1.050
_refine_ls_R_factor_all 0.0375
_refine_ls_R_factor_gt 0.0334
_refine_ls_shift/su_max 0.001
_refine_ls_shift/su_mean 0.000
_refine_ls_structure_factor_coef Fsqd
_refine_ls_weighting_details 'calc w=1/[\s^2^(Fo^2^)+(0.0438P)^2^+0.0885P] where P=(Fo^2^+2Fc^2^)/3'
_refine_ls_weighting_scheme calc
_refine_ls_wR_factor_gt 0.0824
_refine_ls_wR_factor_ref 0.0853
_reflns_number_gt 3465
_reflns_number_total 3732
_reflns_threshold_expression I>2\s(I)
_cod_data_source_file sj4084sup1.cif
_cod_data_source_block I
_cod_database_code 1545503

loop_
_space_group_symop_id
_space_group_symop_operation_xyz
1 'x, y, z'
2 '-x, y+1/2, -z'

loop_
_atom_site_type_symbol
_atom_site_label
_atom_site_fract_x
_atom_site_fract_y
_atom_site_fract_z
_atom_site_U_iso_or_equiv
_atom_site_adp_type
_atom_site_calc_flag
_atom_site_occupancy
S S1 0.56836(9) 0.48540(3) 0.07225(5) 0.04259(14) Uani d 1
O O2 0.7081(2) 0.48578(12) 0.21565(13) 0.0479(4) Uani d 1
O O4 0.6463(4) 0.54834(10) 0.00697(17) 0.0564(5) Uani d 1
F F1 0.8681(3) 0.51345(9) 0.72967(13) 0.0568(4) Uani d 1
O O1 1.4023(2) 0.51967(10) 0.52970(13) 0.0424(4) Uani d 1
O O3 0.3339(3) 0.48282(15) 0.08029(18) 0.0686(5) Uani d 1
N N1 1.3532(3) 0.36806(11) 0.65236(18) 0.0456(5) Uani d 1
C C4 1.1446(4) 0.58104(14) 0.64476(18) 0.0380(5) Uani d 1
F F2 0.9096(5) 0.78712(12) 0.7749(2) 0.1063(8) Uani d 1
C C13 0.6451(4) 0.39536(13) 0.01338(19) 0.0359(5) Uani d 1
C C14 0.8229(4) 0.39399(13) -0.0472(2) 0.0391(5) Uani d 1
H H14 0.9019 0.4400 -0.0572 0.047 Uiso calc 1
N N2 1.1927(5) 0.31089(14) 0.6471(3) 0.0650(7) Uani d 1
C C5 0.9697(4) 0.58272(15) 0.7095(2) 0.0446(5) Uani d 1
C C15 0.8825(4) 0.32311(15) -0.0929(2) 0.0490(6) Uani d 1
H H15 1.0031 0.3216 -0.1339 0.059 Uiso calc 1
C C1 0.9917(6) 0.71952(18) 0.7334(3) 0.0690(8) Uani d 1
C C9 1.0182(3) 0.47417(13) 0.48126(17) 0.0377(4) Uani d 1
H H9A 1.0341 0.4181 0.4673 0.045 Uiso calc 1
H H9B 0.8675 0.4842 0.4982 0.045 Uiso calc 1
C C10 1.0532(4) 0.52271(13) 0.36911(18) 0.0384(5) Uani d 1
H H10 0.9879 0.5756 0.3721 0.046 Uiso calc 1
C C12 0.9601(3) 0.48732(16) 0.23982(17) 0.0415(4) Uani d 1
H H12A 1.0079 0.5188 0.1761 0.050 Uiso calc 1
H H12B 1.0196 0.4342 0.2369 0.050 Uiso calc 1
C C8 1.2160(3) 0.50486(12) 0.58950(18) 0.0370(5) Uani d 1
C C16 0.7658(5) 0.25394(15) -0.0789(3) 0.0571(7) Uani d 1
C C6 0.8899(5) 0.64998(19) 0.7559(3) 0.0608(7) Uani d 1
H H6 0.7736 0.6484 0.7999 0.073 Uiso calc 1
N N3 1.4914(6) 0.26643(17) 0.5730(3) 0.0801(8) Uani d 1
C C2 1.1656(6) 0.72282(16) 0.6729(3) 0.0672(8) Uani d 1
H H2 1.2329 0.7709 0.6612 0.081 Uiso calc 1
C C3 1.2428(5) 0.65347(16) 0.6283(2) 0.0513(6) Uani d 1
H H3 1.3624 0.6556 0.5867 0.062 Uiso calc 1
C C7 1.3139(4) 0.44595(14) 0.6970(2) 0.0424(5) Uani d 1
H H7A 1.4593 0.4663 0.7476 0.051 Uiso calc 1
H H7B 1.2065 0.4420 0.7513 0.051 Uiso calc 1
C C17 0.5868(6) 0.25747(16) -0.0185(3) 0.0639(8) Uani d 1
H H17 0.5060 0.2117 -0.0095 0.077 Uiso calc 1
C C20 1.5278(5) 0.33992(18) 0.6096(3) 0.0618(7) Uani d 1
H H20 1.6595 0.3686 0.6060 0.074 Uiso calc 1
C C18 0.5253(5) 0.32757(17) 0.0289(3) 0.0540(6) Uani d 1
H H18 0.4056 0.3292 0.0705 0.065 Uiso calc 1
C C11 1.3187(4) 0.5280(2) 0.3973(2) 0.0583(7) Uani d 1
H H11A 1.3800 0.4864 0.3534 0.070 Uiso calc 1
H H11B 1.3657 0.5785 0.3696 0.070 Uiso calc 1
C C21 1.2873(7) 0.25194(18) 0.5978(3) 0.0777(10) Uani d 1
H H21 1.2149 0.2031 0.5813 0.093 Uiso calc 1
C C19 0.8364(7) 0.1771(2) -0.1289(4) 0.0932(12) Uani d 1
H H19A 0.9298 0.1877 -0.1879 0.140 Uiso calc 1
H H19B 0.7003 0.1484 -0.1706 0.140 Uiso calc 1
H H19C 0.9242 0.1463 -0.0599 0.140 Uiso calc 1

loop_
_atom_site_aniso_label
_atom_site_aniso_U_11
_atom_site_aniso_U_22
_atom_site_aniso_U_33
_atom_site_aniso_U_12
_atom_site_aniso_U_13
_atom_site_aniso_U_23
S1 0.0350(2) 0.0537(3) 0.0381(2) 0.0052(3) 0.00674(19) -0.0099(3)
O2 0.0406(7) 0.0715(10) 0.0349(7) -0.0048(9) 0.0154(6) -0.0128(8)
O4 0.0672(12) 0.0452(9) 0.0538(10) 0.0087(8) 0.0083(9) 0.0000(8)
F1 0.0528(8) 0.0663(9) 0.0574(8) -0.0105(7) 0.0253(7) 0.0048(7)
O1 0.0333(7) 0.0616(9) 0.0329(7) -0.0049(7) 0.0089(6) 0.0048(7)
O3 0.0390(8) 0.0927(14) 0.0737(11) 0.0054(11) 0.0124(8) -0.0275(12)
N1 0.0479(11) 0.0454(11) 0.0422(10) -0.0014(9) 0.0081(9) 0.0089(8)
C4 0.0367(11) 0.0465(11) 0.0277(9) -0.0045(9) 0.0016(8) 0.0009(8)
F2 0.1321(19) 0.0673(12) 0.1169(17) 0.0173(12) 0.0245(15) -0.0368(12)
C13 0.0339(11) 0.0440(12) 0.0290(10) -0.0007(9) 0.0061(9) -0.0039(8)
C14 0.0409(12) 0.0445(12) 0.0324(10) -0.0029(9) 0.0099(9) -0.0023(9)
N2 0.0620(14) 0.0535(14) 0.0801(17) -0.0121(11) 0.0181(13) 0.0101(12)
C5 0.0443(12) 0.0539(13) 0.0349(11) -0.0048(11) 0.0078(10) -0.0001(10)
C15 0.0506(14) 0.0571(14) 0.0425(12) 0.0079(11) 0.0173(11) -0.0059(11)
C1 0.083(2) 0.0554(16) 0.0629(17) 0.0069(15) 0.0050(16) -0.0179(14)
C9 0.0378(10) 0.0426(12) 0.0314(9) -0.0059(9) 0.0059(8) -0.0014(9)
C10 0.0428(12) 0.0413(10) 0.0291(10) -0.0003(9) 0.0047(8) 0.0009(8)
C12 0.0384(10) 0.0553(12) 0.0327(9) 0.0041(12) 0.0118(8) -0.0017(11)
C8 0.0358(10) 0.0453(12) 0.0298(9) -0.0050(8) 0.0073(8) 0.0023(8)
C16 0.0651(17) 0.0480(14) 0.0524(14) 0.0021(12) 0.0027(13) -0.0085(11)
C6 0.0591(16) 0.0776(18) 0.0459(13) 0.0092(14) 0.0134(12) -0.0115(13)
N3 0.093(2) 0.0677(17) 0.0816(19) 0.0115(15) 0.0242(16) -0.0104(14)
C2 0.082(2) 0.0445(14) 0.0690(18) -0.0134(14) 0.0069(16) -0.0077(13)
C3 0.0539(15) 0.0528(14) 0.0453(12) -0.0129(12) 0.0083(11) -0.0014(11)
C7 0.0446(13) 0.0501(12) 0.0316(10) 0.0009(10) 0.0071(9) 0.0039(9)
C17 0.0707(18) 0.0439(14) 0.0751(18) -0.0189(13) 0.0135(16) -0.0022(13)
C20 0.0589(16) 0.0664(17) 0.0645(17) 0.0030(13) 0.0230(14) -0.0023(14)
C18 0.0477(14) 0.0624(15) 0.0550(15) -0.0129(12) 0.0184(12) -0.0025(12)
C11 0.0455(14) 0.094(2) 0.0359(11) -0.0173(14) 0.0116(10) 0.0086(12)
C21 0.095(3) 0.0499(16) 0.081(2) -0.0096(16) 0.006(2) -0.0034(15)
C19 0.121(3) 0.0553(19) 0.099(3) 0.0145(19) 0.017(2) -0.0234(18)

loop_
_atom_type_symbol
_atom_type_description
_atom_type_scat_dispersion_real
_atom_type_scat_dispersion_imag
_atom_type_scat_source
C C 0.0181 0.0091 'International Tables Vol C Tables 4.2.6.8 and 6.1.1.4'
H H 0.0000 0.0000 'International Tables Vol C Tables 4.2.6.8 and 6.1.1.4'
F F 0.0727 0.0534 'International Tables Vol C Tables 4.2.6.8 and 6.1.1.4'
N N 0.0311 0.0180 'International Tables Vol C Tables 4.2.6.8 and 6.1.1.4'
O O 0.0492 0.0322 'International Tables Vol C Tables 4.2.6.8 and 6.1.1.4'
S S 0.3331 0.5567 'International Tables Vol C Tables 4.2.6.8 and 6.1.1.4'

loop_
_geom_angle_atom_site_label_1
_geom_angle_atom_site_label_2
_geom_angle_atom_site_label_3
_geom_angle
O2 S1 C13 104.04(10)
O4 S1 O2 109.50(11)
O4 S1 C13 109.05(11)
O3 S1 O2 103.35(10)
O3 S1 O4 119.81(13)
O3 S1 C13 109.87(12)
C12 O2 S1 116.90(11)
C11 O1 C8 111.00(16)
N2 N1 C7 120.0(2)
C20 N1 N2 109.3(2)
C20 N1 C7 130.6(2)
C5 C4 C8 122.0(2)
C5 C4 C3 115.8(2)
C3 C4 C8 122.2(2)
C14 C13 S1 119.09(17)
C14 C13 C18 121.5(2)
C18 C13 S1 119.45(18)
C13 C14 H14 120.6
C13 C14 C15 118.8(2)
C15 C14 H14 120.6
C21 N2 N1 101.2(3)
F1 C5 C4 118.6(2)
F1 C5 C6 116.8(2)
C6 C5 C4 124.6(3)
C14 C15 H15 119.4
C14 C15 C16 121.2(2)
C16 C15 H15 119.4
F2 C1 C6 117.1(3)
C2 C1 F2 120.1(3)
C2 C1 C6 122.8(3)
H9A C9 H9B 109.3
C10 C9 H9A 111.4
C10 C9 H9B 111.4
C10 C9 C8 101.83(16)
C8 C9 H9A 111.4
C8 C9 H9B 111.4
C9 C10 H10 109.6
C9 C10 C11 101.56(17)
C12 C10 C9 116.25(19)
C12 C10 H10 109.6
C12 C10 C11 109.89(19)
C11 C10 H10 109.6
O2 C12 C10 107.92(16)
O2 C12 H12A 110.1
O2 C12 H12B 110.1
C10 C12 H12A 110.1
C10 C12 H12B 110.1
H12A C12 H12B 108.4
O1 C8 C4 110.35(17)
O1 C8 C9 104.00(15)
O1 C8 C7 105.41(16)
C4 C8 C9 110.73(17)
C4 C8 C7 109.78(17)
C9 C8 C7 116.22(18)
C15 C16 C19 120.0(3)
C17 C16 C15 118.5(2)
C17 C16 C19 121.5(3)
C5 C6 H6 121.9
C1 C6 C5 116.2(3)
C1 C6 H6 121.9
C20 N3 C21 101.9(3)
C1 C2 H2 120.4
C1 C2 C3 119.3(3)
C3 C2 H2 120.4
C4 C3 C2 121.3(3)
C4 C3 H3 119.4
C2 C3 H3 119.4
N1 C7 C8 113.47(18)
N1 C7 H7A 108.9
N1 C7 H7B 108.9
C8 C7 H7A 108.9
C8 C7 H7B 108.9
H7A C7 H7B 107.7
C16 C17 H17 119.4
C16 C17 C18 121.3(2)
C18 C17 H17 119.4
N1 C20 H20 124.3
N3 C20 N1 111.3(3)
N3 C20 H20 124.3
C13 C18 H18 120.6
C17 C18 C13 118.7(2)
C17 C18 H18 120.6
O1 C11 C10 107.01(18)
O1 C11 H11A 110.3
O1 C11 H11B 110.3
C10 C11 H11A 110.3
C10 C11 H11B 110.3
H11A C11 H11B 108.6
N2 C21 N3 116.1(3)
N2 C21 H21 121.9
N3 C21 H21 121.9
C16 C19 H19A 109.5
C16 C19 H19B 109.5
C16 C19 H19C 109.5
H19A C19 H19B 109.5
H19A C19 H19C 109.5
H19B C19 H19C 109.5

loop_
_geom_bond_atom_site_label_1
_geom_bond_atom_site_label_2
_geom_bond_distance
S1 O2 1.5832(14)
S1 O4 1.419(2)
S1 O3 1.4159(18)
S1 C13 1.757(2)
O2 C12 1.456(2)
F1 C5 1.362(3)
O1 C8 1.433(3)
O1 C11 1.414(3)
N1 N2 1.351(3)
N1 C7 1.445(3)
N1 C20 1.322(4)
C4 C5 1.388(3)
C4 C8 1.526(3)
C4 C3 1.389(3)
F2 C1 1.363(3)
C13 C14 1.372(3)
C13 C18 1.382(3)
C14 H14 0.9300
C14 C15 1.378(3)
N2 C21 1.322(4)
C5 C6 1.376(4)
C15 H15 0.9300
C15 C16 1.389(4)
C1 C6 1.373(5)
C1 C2 1.352(5)
C9 H9A 0.9700
C9 H9B 0.9700
C9 C10 1.527(3)
C9 C8 1.542(3)
C10 H10 0.9800
C10 C12 1.508(3)
C10 C11 1.535(3)
C12 H12A 0.9700
C12 H12B 0.9700
C8 C7 1.542(3)
C16 C17 1.378(4)
C16 C19 1.509(4)
C6 H6 0.9300
N3 C20 1.310(4)
N3 C21 1.326(5)
C2 H2 0.9300
C2 C3 1.390(4)
C3 H3 0.9300
C7 H7A 0.9700
C7 H7B 0.9700
C17 H17 0.9300
C17 C18 1.378(4)
C20 H20 0.9300
C18 H18 0.9300
C11 H11A 0.9700
C11 H11B 0.9700
C21 H21 0.9300
C19 H19A 0.9600
C19 H19B 0.9600
C19 H19C 0.9600

loop_
_geom_hbond_atom_site_label_D
_geom_hbond_atom_site_label_H
_geom_hbond_atom_site_label_A
_geom_hbond_site_symmetry_A
_geom_hbond_distance_DH
_geom_hbond_distance_HA
_geom_hbond_distance_DA
_geom_hbond_angle_DHA
C12 H12A O3 1_655 0.97 2.48 3.128(3) 123.7
C14 H14 F1 1_554 0.93 2.60 3.222(3) 125.0
C12 H12B F2 2_746 0.97 2.54 3.492(4) 168.4

loop_
_geom_torsion_atom_site_label_1
_geom_torsion_atom_site_label_2
_geom_torsion_atom_site_label_3
_geom_torsion_atom_site_label_4
_geom_torsion
S1 O2 C12 C10 155.39(17)
S1 C13 C14 C15 179.88(17)
S1 C13 C18 C17 179.6(2)
O2 S1 C13 C14 -94.97(18)
O2 S1 C13 C18 85.1(2)
O4 S1 O2 C12 -52.0(2)
O4 S1 C13 C14 21.8(2)
O4 S1 C13 C18 -158.2(2)
F1 C5 C6 C1 -179.2(2)
O1 C8 C7 N1 -70.0(2)
O3 S1 O2 C12 179.3(2)
O3 S1 C13 C14 154.94(18)
O3 S1 C13 C18 -25.0(2)
N1 N2 C21 N3 0.7(4)
C4 C5 C6 C1 1.0(4)
C4 C8 C7 N1 171.16(18)
F2 C1 C6 C5 177.8(2)
F2 C1 C2 C3 -178.3(3)
C13 S1 O2 C12 64.5(2)
C13 C14 C15 C16 0.2(4)
C14 C13 C18 C17 -0.3(4)
C14 C15 C16 C17 0.3(4)
C14 C15 C16 C19 -179.4(3)
N2 N1 C7 C8 -97.1(3)
N2 N1 C20 N3 1.2(3)
C5 C4 C8 O1 -179.07(17)
C5 C4 C8 C9 66.3(2)
C5 C4 C8 C7 -63.3(2)
C5 C4 C3 C2 -1.0(3)
C15 C16 C17 C18 -0.8(4)
C1 C2 C3 C4 0.0(4)
C9 C10 C12 O2 67.2(3)
C9 C10 C11 O1 -25.6(3)
C9 C8 C7 N1 44.5(3)
C10 C9 C8 O1 -35.4(2)
C10 C9 C8 C4 83.1(2)
C10 C9 C8 C7 -150.75(19)
C12 C10 C11 O1 -149.2(2)
C8 O1 C11 C10 3.4(3)
C8 C4 C5 F1 3.5(3)
C8 C4 C5 C6 -176.6(2)
C8 C4 C3 C2 176.1(2)
C8 C9 C10 C12 155.55(19)
C8 C9 C10 C11 36.3(2)
C16 C17 C18 C13 0.8(4)
C6 C1 C2 C3 1.5(5)
C2 C1 C6 C5 -2.0(5)
C3 C4 C5 F1 -179.39(19)
C3 C4 C5 C6 0.5(3)
C3 C4 C8 O1 4.0(3)
C3 C4 C8 C9 -110.6(2)
C3 C4 C8 C7 119.8(2)
C7 N1 N2 C21 177.5(2)
C7 N1 C20 N3 -177.1(2)
C20 N1 N2 C21 -1.1(3)
C20 N1 C7 C8 81.1(3)
C20 N3 C21 N2 0.0(4)
C18 C13 C14 C15 -0.2(3)
C11 O1 C8 C4 -98.5(2)
C11 O1 C8 C9 20.3(2)
C11 O1 C8 C7 143.0(2)
C11 C10 C12 O2 -178.2(2)
C21 N3 C20 N1 -0.8(4)
C19 C16 C17 C18 178.9(3)

_cod_database_fobs_code 1545503
